data_4112875
loop_
_publ_author_name
'Emmanuelle Despagnet-Ayoub'
'Robert H. Grubbs'

_publ_contact_author
;       Michael W. Day
        Beckman Institute
        California Institute of Technology
        Pasadena, CA  91125
        USA
;
_publ_contact_author_email mikeday@caltech.edu
_publ_contact_author_fax '(626) 449 4159'
_publ_contact_author_phone '(626) 395 2734'
_publ_section_title
;
 A Stable Four-Membered N-Heterocyclic Carbene
;
_journal_name_full 'Journal of the American Chemical Society'
_journal_page_first 10198
_journal_page_last 10199
_journal_paper_doi 10.1021/ja047892d
_journal_volume 126
_journal_year 2004
_chemical_formula_sum 'C24 H33 F3 N3 O3 P S'
_chemical_formula_weight 531.56
_chemical_name_systematic
; 
 ? 
;
_space_group_IT_number 2
_symmetry_cell_setting triclinic
_symmetry_space_group_name_Hall '-P 1'
_symmetry_space_group_name_H-M 'P -1'
_atom_sites_solution_hydrogens geom
_atom_sites_solution_primary direct
_atom_sites_solution_secondary difmap
_audit_creation_method SHELXL-97
_cell_angle_alpha 67.7490(10)
_cell_angle_beta 65.7880(10)
_cell_angle_gamma 67.4890(10)
_cell_formula_units_Z 2
_cell_length_a 10.5668(3)
_cell_length_b 11.8758(4)
_cell_length_c 12.7952(4)
_cell_measurement_reflns_used 22548
_cell_measurement_temperature 98(2)
_cell_measurement_theta_max 41.26
_cell_measurement_theta_min 2.19
_cell_volume 1305.19(7)
_computing_cell_refinement 'Bruker SAINT v6.45'
_computing_data_collection 'Bruker SMART v5.054'
_computing_data_reduction 'Bruker SAINT v6.45'
_computing_molecular_graphics 'Bruker SHELXTL'
_computing_publication_material 'Bruker SHELXTL'
_computing_structure_refinement 'SHELXL-97 (Sheldrick, 1997)'
_computing_structure_solution 'SHELXS-97 (Sheldrick, 1990)'
_diffrn_ambient_temperature 98(2)
_diffrn_measured_fraction_theta_full 0.838
_diffrn_measured_fraction_theta_max 0.838
_diffrn_measurement_device_type 'Bruker SMART 1000'
_diffrn_measurement_method '\q=-28 and \q=-40; \w scans at 7 & 3 \f settings'
_diffrn_radiation_monochromator graphite
_diffrn_radiation_source 'norma-focus sealed tube'
_diffrn_radiation_type MoK\a
_diffrn_radiation_wavelength 0.71073
_diffrn_reflns_av_R_equivalents 0.0566
_diffrn_reflns_av_sigmaI/netI 0.0569
_diffrn_reflns_limit_h_max 19
_diffrn_reflns_limit_h_min -19
_diffrn_reflns_limit_k_max 21
_diffrn_reflns_limit_k_min -20
_diffrn_reflns_limit_l_max 22
_diffrn_reflns_limit_l_min -22
_diffrn_reflns_number 50465
_diffrn_reflns_theta_full 41.76
_diffrn_reflns_theta_max 41.76
_diffrn_reflns_theta_min 1.81
_exptl_absorpt_coefficient_mu 0.237
_exptl_absorpt_correction_T_max 0.9430
_exptl_absorpt_correction_T_min 0.9173
_exptl_absorpt_correction_type none
_exptl_crystal_colour Colorless
_exptl_crystal_density_diffrn 1.353
_exptl_crystal_description Block
_exptl_crystal_F_000 560
_exptl_crystal_size_max 0.37
_exptl_crystal_size_mid 0.26
_exptl_crystal_size_min 0.25
_refine_diff_density_max 0.996
_refine_diff_density_min -0.805
_refine_diff_density_rms 0.070
_refine_ls_extinction_method none
_refine_ls_goodness_of_fit_ref 1.703
_refine_ls_hydrogen_treatment Riding
_refine_ls_matrix_type 'Full matrix'
_refine_ls_number_parameters 348
_refine_ls_number_reflns 15049
_refine_ls_number_restraints 9
_refine_ls_restrained_S_all 1.709
_refine_ls_R_factor_all 0.0719
_refine_ls_R_factor_gt 0.0450
_refine_ls_shift/su_max 0.001
_refine_ls_shift/su_mean 0.000
_refine_ls_structure_factor_coef Fsqd
_refine_ls_weighting_details w=1/s^2^(Fo^2^)
_refine_ls_weighting_scheme sigma
_refine_ls_wR_factor_gt 0.0829
_refine_ls_wR_factor_ref 0.0850
_reflns_number_gt 10187
_reflns_number_total 15049
_reflns_threshold_expression >2sigma(I)
_cod_data_source_file ja047892dsi20040413_013058.cif
_cod_data_source_block emd04
_cod_depositor_comments
;
The following automatic conversions were performed:

'_atom_sites_solution_primary' value 'direct methods' was changed to
'direct'.

'_atom_sites_solution_secondary' value 'Difference Fourier map' was
changed to 'difmap'.

'_atom_sites_solution_hydrogens' value 'Geometric positions' was
changed to 'geom'.

Automatic conversion script
Id: cif_fix_values 6452 2018-10-05 10:23:21Z andrius 
;
_cod_database_code 4112875

loop_
_symmetry_equiv_pos_as_xyz
'x, y, z'
'-x, -y, -z'

loop_
_atom_site_label
_atom_site_type_symbol
_atom_site_fract_x
_atom_site_fract_y
_atom_site_fract_z
_atom_site_U_iso_or_equiv
_atom_site_adp_type
_atom_site_occupancy
_atom_site_symmetry_multiplicity
_atom_site_calc_flag
_atom_site_refinement_flags
_atom_site_disorder_assembly
_atom_site_disorder_group
S1 S 0.77887(2) 0.78325(2) 0.25384(2) 0.01598(5) Uani 1 1 d . . .
F1 F 0.70755(6) 0.64001(5) 0.18489(5) 0.02532(13) Uani 1 1 d . . .
F2 F 0.65129(6) 0.60112(5) 0.37512(5) 0.02673(13) Uani 1 1 d . . .
F3 F 0.52609(6) 0.76738(6) 0.27844(6) 0.02913(14) Uani 1 1 d . . .
O1 O 0.91381(7) 0.68855(7) 0.25420(7) 0.02975(17) Uani 1 1 d . . .
O2 O 0.77606(8) 0.87650(7) 0.14218(6) 0.02504(15) Uani 1 1 d . . .
O3 O 0.70783(8) 0.83490(6) 0.35594(6) 0.02249(14) Uani 1 1 d . . .
C24 C 0.65963(10) 0.69386(8) 0.27386(8) 0.01747(17) Uani 1 1 d . . .
P1 P 0.45327(2) 0.32004(2) 0.17845(2) 0.01315(6) Uani 0.9468(8) 1 d P A 1
N1 N 0.59433(7) 0.22762(7) 0.24843(6) 0.01395(13) Uani 1 1 d D . .
N2 N 0.43948(8) 0.15892(7) 0.24681(6) 0.01517(14) Uani 1 1 d D . .
N3 N 0.32454(8) 0.40794(8) 0.26124(8) 0.01439(15) Uani 0.9468(8) 1 d P A 1
C1 C 0.56596(9) 0.12098(8) 0.26534(8) 0.01304(16) Uani 0.9468(8) 1 d P A 1
H1 H 0.6232 0.0368 0.2860 0.021(3) Uiso 0.9468(8) 1 calc PR A 1
C2 C 0.72811(9) 0.25379(8) 0.22278(7) 0.01305(15) Uani 1 1 d . A .
C3 C 0.73458(9) 0.30938(8) 0.29898(8) 0.01468(15) Uani 1 1 d . . .
C4 C 0.85666(9) 0.35004(8) 0.26537(8) 0.01664(16) Uani 1 1 d . A .
H4 H 0.8650 0.3857 0.3166 0.020 Uiso 1 1 calc R . .
C5 C 0.96641(9) 0.33992(8) 0.15913(8) 0.01625(16) Uani 1 1 d . . .
C6 C 0.95807(9) 0.28088(8) 0.08739(8) 0.01659(16) Uani 1 1 d . A .
H6 H 1.0349 0.2705 0.0164 0.020 Uiso 1 1 calc R . .
C7 C 0.83950(9) 0.23655(8) 0.11737(7) 0.01462(15) Uani 1 1 d . . .
C8 C 0.61304(10) 0.33030(9) 0.41040(8) 0.01978(18) Uani 1 1 d . A .
H8A H 0.6499 0.3382 0.4655 0.030 Uiso 1 1 calc R . .
H8B H 0.5711 0.2584 0.4479 0.030 Uiso 1 1 calc R . .
H8C H 0.5390 0.4079 0.3904 0.030 Uiso 1 1 calc R . .
C9 C 1.09058(10) 0.39525(10) 0.12160(9) 0.02262(19) Uani 1 1 d . A .
H9A H 1.0538 0.4778 0.1386 0.034 Uiso 1 1 calc R . .
H9B H 1.1399 0.4053 0.0363 0.034 Uiso 1 1 calc R . .
H9C H 1.1585 0.3385 0.1657 0.034 Uiso 1 1 calc R . .
C10 C 0.83390(10) 0.17463(9) 0.03650(8) 0.01938(18) Uani 1 1 d . A .
H10A H 0.9119 0.1866 -0.0387 0.029 Uiso 1 1 calc R . .
H10B H 0.7409 0.2130 0.0210 0.029 Uiso 1 1 calc R . .
H10C H 0.8453 0.0841 0.0746 0.029 Uiso 1 1 calc R . .
C11 C 0.35173(9) 0.08768(8) 0.25295(8) 0.01373(15) Uani 1 1 d . A .
C12 C 0.27777(9) 0.02169(8) 0.36450(8) 0.01548(16) Uani 1 1 d . . .
C13 C 0.18301(9) -0.03645(8) 0.36767(8) 0.01759(17) Uani 1 1 d . A .
H13 H 0.1320 -0.0820 0.4422 0.021 Uiso 1 1 calc R . .
C14 C 0.16107(9) -0.02973(8) 0.26512(8) 0.01788(17) Uani 1 1 d . . .
C15 C 0.24202(9) 0.03175(8) 0.15585(8) 0.01755(17) Uani 1 1 d . A .
H15 H 0.2308 0.0338 0.0852 0.021 Uiso 1 1 calc R . .
C16 C 0.33869(9) 0.09012(8) 0.14743(8) 0.01514(16) Uani 1 1 d . . .
C17 C 0.30132(11) 0.01101(9) 0.47644(8) 0.02309(19) Uani 1 1 d . A .
H17A H 0.2417 -0.0396 0.5445 0.035 Uiso 1 1 calc R . .
H17B H 0.2745 0.0956 0.4870 0.035 Uiso 1 1 calc R . .
H17C H 0.4031 -0.0299 0.4708 0.035 Uiso 1 1 calc R . .
C18 C 0.05066(11) -0.08587(11) 0.27180(10) 0.0276(2) Uani 1 1 d . A .
H18A H 0.0337 -0.1527 0.3459 0.041 Uiso 1 1 calc R . .
H18B H 0.0864 -0.1215 0.2041 0.041 Uiso 1 1 calc R . .
H18C H -0.0398 -0.0198 0.2698 0.041 Uiso 1 1 calc R . .
C19 C 0.42840(10) 0.15173(9) 0.02717(8) 0.02167(19) Uani 1 1 d . A .
H19A H 0.4190 0.1289 -0.0348 0.033 Uiso 1 1 calc R . .
H19B H 0.5297 0.1225 0.0243 0.033 Uiso 1 1 calc R . .
H19C H 0.3947 0.2437 0.0140 0.033 Uiso 1 1 calc R . .
C20 C 0.26051(10) 0.36966(9) 0.39167(9) 0.01684(17) Uani 0.9468(8) 1 d P A 1
H20A H 0.2590 0.4321 0.4263 0.025 Uiso 0.9468(8) 1 calc PR A 1
H20B H 0.3212 0.2867 0.4243 0.025 Uiso 0.9468(8) 1 calc PR A 1
C21 C 0.10738(16) 0.36027(17) 0.42769(9) 0.0244(3) Uani 0.9468(8) 1 d P A 1
H21A H 0.0475 0.4417 0.3941 0.037 Uiso 0.9468(8) 1 calc PR A 1
H21B H 0.0672 0.3381 0.5145 0.037 Uiso 0.9468(8) 1 calc PR A 1
H21C H 0.1091 0.2949 0.3976 0.037 Uiso 0.9468(8) 1 calc PR A 1
C22 C 0.27756(10) 0.54465(9) 0.20147(9) 0.01734(18) Uani 0.9468(8) 1 d P A 1
H23A H 0.1720 0.5764 0.2357 0.026 Uiso 0.9468(8) 1 calc PR A 1
H23B H 0.2992 0.5552 0.1159 0.026 Uiso 0.9468(8) 1 calc PR A 1
C23 C 0.35304(13) 0.62267(11) 0.21579(11) 0.0270(2) Uani 0.9468(8) 1 d P A 1
H23A H 0.3295 0.6145 0.3004 0.040 Uiso 0.9468(8) 1 calc PR A 1
H23B H 0.3205 0.7116 0.1747 0.040 Uiso 0.9468(8) 1 calc PR A 1
H23C H 0.4575 0.5918 0.1814 0.040 Uiso 0.9468(8) 1 calc PR A 1
P1B P 0.4263(5) 0.2270(5) 0.3669(5) 0.0258(12) Uiso 0.0532(8) 1 d PD A 2
N3B N 0.3251(17) 0.3703(15) 0.3252(14) 0.0258(12) Uiso 0.0532(8) 1 d PD A 2
C1B C 0.5674(9) 0.1778(5) 0.1872(8) 0.0258(12) Uiso 0.0532(8) 1 d PD A 2
H1B H 0.6287 0.1589 0.1137 0.031 Uiso 0.0532(8) 1 calc PR A 2
C20B C 0.2138(18) 0.419(2) 0.4196(16) 0.0258(12) Uiso 0.0532(8) 1 d PD A 2
H20C H 0.1762 0.5117 0.3921 0.031 Uiso 0.0532(8) 1 calc PR A 2
H20D H 0.2501 0.3999 0.4862 0.031 Uiso 0.0532(8) 1 calc PR A 2
C21B C 0.095(3) 0.353(4) 0.459(3) 0.0258(12) Uiso 0.0532(8) 1 d PD A 2
H21D H 0.0126 0.4132 0.4328 0.039 Uiso 0.0532(8) 1 calc PR A 2
H21E H 0.0640 0.3207 0.5453 0.039 Uiso 0.0532(8) 1 calc PR A 2
H21F H 0.1331 0.2822 0.4225 0.039 Uiso 0.0532(8) 1 calc PR A 2
C22B C 0.340(2) 0.4547(15) 0.2099(16) 0.0258(12) Uiso 0.0532(8) 1 d PD A 2
H22C H 0.2626 0.4601 0.1818 0.031 Uiso 0.0532(8) 1 calc PR A 2
H22D H 0.4334 0.4202 0.1548 0.031 Uiso 0.0532(8) 1 calc PR A 2
C23B C 0.332(2) 0.5898(17) 0.206(2) 0.0258(12) Uiso 0.0532(8) 1 d PD A 2
H23D H 0.2353 0.6456 0.2053 0.039 Uiso 0.0532(8) 1 calc PR A 2
H23E H 0.4037 0.6224 0.1337 0.039 Uiso 0.0532(8) 1 calc PR A 2
H23F H 0.3507 0.5866 0.2758 0.039 Uiso 0.0532(8) 1 calc PR A 2

loop_
_atom_site_aniso_label
_atom_site_aniso_U_11
_atom_site_aniso_U_22
_atom_site_aniso_U_33
_atom_site_aniso_U_23
_atom_site_aniso_U_13
_atom_site_aniso_U_12
S1 0.01636(10) 0.01456(10) 0.01798(10) -0.00503(8) -0.00554(8) -0.00418(7)
F1 0.0343(3) 0.0241(3) 0.0243(3) -0.0129(2) -0.0091(2) -0.0083(2)
F2 0.0347(3) 0.0207(3) 0.0203(3) -0.0027(2) -0.0011(2) -0.0136(2)
F3 0.0156(3) 0.0324(3) 0.0408(4) -0.0149(3) -0.0081(3) -0.0034(2)
O1 0.0165(3) 0.0272(4) 0.0455(5) -0.0140(3) -0.0115(3) 0.0007(3)
O2 0.0345(4) 0.0219(4) 0.0180(3) -0.0008(3) -0.0057(3) -0.0139(3)
O3 0.0334(4) 0.0173(3) 0.0209(3) -0.0081(3) -0.0122(3) -0.0039(3)
C24 0.0188(4) 0.0161(4) 0.0171(4) -0.0066(3) -0.0038(3) -0.0040(3)
P1 0.01361(11) 0.01141(11) 0.01430(11) -0.00160(8) -0.00551(8) -0.00370(8)
N1 0.0129(3) 0.0138(3) 0.0150(3) -0.0036(3) -0.0044(3) -0.0037(2)
N2 0.0153(3) 0.0139(3) 0.0177(3) -0.0046(3) -0.0057(3) -0.0043(3)
N3 0.0144(3) 0.0106(4) 0.0162(4) -0.0010(3) -0.0056(3) -0.0029(3)
C1 0.0140(4) 0.0101(4) 0.0139(4) -0.0020(3) -0.0051(3) -0.0025(3)
C2 0.0118(3) 0.0118(4) 0.0156(4) -0.0027(3) -0.0050(3) -0.0033(3)
C3 0.0139(4) 0.0133(4) 0.0163(4) -0.0039(3) -0.0051(3) -0.0026(3)
C4 0.0157(4) 0.0169(4) 0.0201(4) -0.0070(3) -0.0073(3) -0.0032(3)
C5 0.0130(4) 0.0161(4) 0.0200(4) -0.0039(3) -0.0067(3) -0.0035(3)
C6 0.0135(4) 0.0186(4) 0.0163(4) -0.0053(3) -0.0028(3) -0.0041(3)
C7 0.0153(4) 0.0134(4) 0.0143(4) -0.0032(3) -0.0053(3) -0.0027(3)
C8 0.0189(4) 0.0227(5) 0.0193(4) -0.0099(4) -0.0018(3) -0.0072(3)
C9 0.0159(4) 0.0279(5) 0.0268(5) -0.0094(4) -0.0044(4) -0.0089(4)
C10 0.0194(4) 0.0243(5) 0.0174(4) -0.0088(4) -0.0031(3) -0.0085(3)
C11 0.0133(4) 0.0124(4) 0.0165(4) -0.0054(3) -0.0041(3) -0.0035(3)
C12 0.0180(4) 0.0134(4) 0.0143(4) -0.0047(3) -0.0039(3) -0.0036(3)
C13 0.0174(4) 0.0161(4) 0.0174(4) -0.0050(3) -0.0010(3) -0.0067(3)
C14 0.0138(4) 0.0174(4) 0.0241(4) -0.0088(4) -0.0046(3) -0.0039(3)
C15 0.0191(4) 0.0185(4) 0.0180(4) -0.0078(3) -0.0074(3) -0.0034(3)
C16 0.0156(4) 0.0140(4) 0.0144(4) -0.0049(3) -0.0035(3) -0.0027(3)
C17 0.0360(5) 0.0201(5) 0.0165(4) -0.0023(4) -0.0096(4) -0.0119(4)
C18 0.0219(5) 0.0331(6) 0.0350(6) -0.0135(5) -0.0064(4) -0.0130(4)
C19 0.0262(5) 0.0227(5) 0.0155(4) -0.0062(4) -0.0022(4) -0.0095(4)
C20 0.0173(4) 0.0164(5) 0.0157(4) -0.0037(4) -0.0047(4) -0.0044(3)
C21 0.0204(5) 0.0304(6) 0.0193(6) -0.0034(6) -0.0019(5) -0.0115(4)
C22 0.0167(4) 0.0113(4) 0.0233(5) -0.0014(3) -0.0096(4) -0.0024(3)
C23 0.0330(6) 0.0173(5) 0.0372(6) -0.0021(5) -0.0169(5) -0.0119(4)

loop_
_atom_type_symbol
_atom_type_description
_atom_type_scat_dispersion_real
_atom_type_scat_dispersion_imag
_atom_type_scat_source
C C 0.0033 0.0016 'International Tables Vol C Tables 4.2.6.8 and 6.1.1.4'
H H 0.0000 0.0000 'International Tables Vol C Tables 4.2.6.8 and 6.1.1.4'
N N 0.0061 0.0033 'International Tables Vol C Tables 4.2.6.8 and 6.1.1.4'
O O 0.0106 0.0060 'International Tables Vol C Tables 4.2.6.8 and 6.1.1.4'
F F 0.0171 0.0103 'International Tables Vol C Tables 4.2.6.8 and 6.1.1.4'
P P 0.1023 0.0942 'International Tables Vol C Tables 4.2.6.8 and 6.1.1.4'
S S 0.1246 0.1234 'International Tables Vol C Tables 4.2.6.8 and 6.1.1.4'

loop_
_geom_angle_atom_site_label_1
_geom_angle_atom_site_label_2
_geom_angle_atom_site_label_3
_geom_angle
O1 S1 O2 115.76(5)
O1 S1 O3 115.25(4)
O2 S1 O3 114.03(4)
O1 S1 C24 103.24(4)
O2 S1 C24 103.38(4)
O3 S1 C24 102.70(4)
F3 C24 F1 107.72(7)
F3 C24 F2 107.67(7)
F1 C24 F2 107.37(7)
F3 C24 S1 111.68(6)
F1 C24 S1 111.33(6)
F2 C24 S1 110.88(6)
N3 P1 N2 107.97(4)
N3 P1 N1 109.67(4)
N2 P1 N1 70.49(3)
C1B N1 C1 43.1(3)
C1B N1 C2 126.4(4)
C1 N1 C2 131.05(7)
C1B N1 P1B 95.4(5)
C1 N1 P1B 74.02(17)
C2 N1 P1B 137.88(17)
C1B N1 P1 61.1(2)
C1 N1 P1 91.02(5)
C2 N1 P1 127.89(6)
P1B N1 P1 74.17(17)
C1B N2 C1 43.1(3)
C1B N2 C11 139.6(4)
C1 N2 C11 130.79(7)
C1B N2 P1 61.4(2)
C1 N2 P1 91.55(5)
C11 N2 P1 135.89(6)
C1B N2 P1B 89.6(4)
C1 N2 P1B 69.62(16)
C11 N2 P1B 128.67(16)
P1 N2 P1B 71.43(16)
C20 N3 C22 116.49(7)
C20 N3 P1 126.69(7)
C22 N3 P1 116.43(7)
N2 C1 N1 104.29(7)
C3 C2 C7 122.50(7)
C3 C2 N1 117.55(7)
C7 C2 N1 119.55(7)
C4 C3 C2 117.41(8)
C4 C3 C8 120.43(8)
C2 C3 C8 122.11(7)
C5 C4 C3 121.91(8)
C4 C5 C6 118.95(8)
C4 C5 C9 119.99(8)
C6 C5 C9 121.04(8)
C5 C6 C7 121.60(8)
C6 C7 C2 117.53(8)
C6 C7 C10 119.91(8)
C2 C7 C10 122.56(7)
C16 C11 C12 121.97(7)
C16 C11 N2 118.88(7)
C12 C11 N2 119.11(7)
C13 C12 C11 117.44(8)
C13 C12 C17 120.95(8)
C11 C12 C17 121.60(8)
C14 C13 C12 122.07(8)
C13 C14 C15 118.41(8)
C13 C14 C18 120.96(8)
C15 C14 C18 120.62(8)
C16 C15 C14 121.87(8)
C15 C16 C11 118.05(8)
C15 C16 C19 120.28(8)
C11 C16 C19 121.66(8)
N3 C20 C21 111.86(8)
N3 C22 C23 111.74(8)
N3B P1B N1 102.2(6)
N3B P1B N2 98.4(6)
N1 P1B N2 68.43(18)
C22B N3B C20B 115.8(16)
C22B N3B P1B 129.2(13)
C20B N3B P1B 114.9(14)
N2 C1B N1 106.7(7)
N3B C20B C21B 105.5(18)
N3B C22B C23B 113.1(16)

loop_
_geom_bond_atom_site_label_1
_geom_bond_atom_site_label_2
_geom_bond_distance
S1 O1 1.4393(7)
S1 O2 1.4422(7)
S1 O3 1.4478(7)
S1 C24 1.8259(9)
F1 C24 1.3386(10)
F2 C24 1.3414(11)
F3 C24 1.3358(10)
P1 N3 1.6219(8)
P1 N2 1.8136(8)
P1 N1 1.8237(8)
N1 C1B 1.307(9)
N1 C1 1.3306(11)
N1 C2 1.4427(10)
N1 P1B 1.801(5)
N2 C1B 1.310(9)
N2 C1 1.3279(11)
N2 C11 1.4395(10)
N2 P1B 1.927(5)
N3 C20 1.4780(13)
N3 C22 1.4903(12)
C2 C3 1.4028(11)
C2 C7 1.4031(11)
C3 C4 1.3952(12)
C3 C8 1.5052(12)
C4 C5 1.3897(12)
C5 C6 1.3940(12)
C5 C9 1.5127(12)
C6 C7 1.3971(12)
C7 C10 1.5083(12)
C11 C16 1.4010(12)
C11 C12 1.4033(12)
C12 C13 1.3985(12)
C12 C17 1.5033(12)
C13 C14 1.3921(13)
C14 C15 1.3941(13)
C14 C18 1.5112(12)
C15 C16 1.3897(12)
C16 C19 1.5112(12)
C20 C21 1.5267(15)
C22 C23 1.5305(13)
P1B N3B 1.647(17)
N3B C22B 1.420(9)
N3B C20B 1.421(9)
C20B C21B 1.546(10)
C22B C23B 1.556(10)
